data_7003796
loop_
_publ_author_name
'Vidovic, Dragoslav'
'Reeske, Gregor'
'Findlater, Michael'
'Cowley, Alan H.'

_publ_section_title
;
 Synthesis and structures of boron dihalides supported by the
 C6F5-substituted \b-diketiminate ligand
 [HC(CMe)2(NC6F5)2]&#x2212;&#x2009;
;
_journal_issue 17
_journal_name_full 'Dalton Transactions'
_journal_page_first 2293
_journal_page_last 2297
_journal_paper_doi 10.1039/b719722e
_journal_year 2008
_chemical_formula_moiety 'C17 H7 B F10 I2 N2'
_chemical_formula_sum 'C17 H7 B F10 I2 N2'
_chemical_formula_weight 693.86
_space_group_IT_number 2
_symmetry_cell_setting triclinic
_symmetry_space_group_name_Hall '-P 1'
_symmetry_space_group_name_H-M 'P -1'
_atom_sites_solution_hydrogens geom
_atom_sites_solution_primary direct
_atom_sites_solution_secondary difmap
_audit_creation_method
;
manual editing of the .cif file
created by SHELXTL Ver. 6.10
;
_cell_angle_alpha 88.476(6)
_cell_angle_beta 87.593(6)
_cell_angle_gamma 75.717(7)
_cell_formula_units_Z 2
_cell_length_a 7.372(1)
_cell_length_b 11.711(2)
_cell_length_c 13.175(2)
_cell_measurement_temperature 153(2)
_cell_volume 1101.2(3)
_computing_cell_refinement 'Collect software, Nonius B.V. 1998'
_computing_data_collection 'Collect software, Nonius B.V. 1998'
_computing_data_reduction
;
DENZO and Scalepack (Otwinoski and Minor, 1997)
;
_computing_molecular_graphics 'XP SHELXTL/PC, Siemens Analytical'
_computing_structure_refinement 'XL SHELXTL/PC, Siemens Analytical'
_computing_structure_solution
;
SIR97 - Altomare A., Burla M.C., Camalli M., Cascarano G.L., Giacovazzo C.,
Guagliardi A., Moliterni A.G.G., Polidori G.,Spagna R.
;
_diffrn_ambient_temperature 153(2)
_diffrn_measured_fraction_theta_full 0.993
_diffrn_measured_fraction_theta_max 0.993
_diffrn_measurement_device_type 'Nonius Kappa CCD'
_diffrn_measurement_method \f-scan
_diffrn_radiation_monochromator graphite
_diffrn_radiation_source 'fine-focus sealed tube'
_diffrn_radiation_type MoK\a
_diffrn_radiation_wavelength 0.71069
_diffrn_reflns_av_R_equivalents 0.0249
_diffrn_reflns_av_sigmaI/netI 0.0422
_diffrn_reflns_limit_h_max 9
_diffrn_reflns_limit_h_min -9
_diffrn_reflns_limit_k_max 15
_diffrn_reflns_limit_k_min -14
_diffrn_reflns_limit_l_max 17
_diffrn_reflns_limit_l_min -17
_diffrn_reflns_number 7532
_diffrn_reflns_theta_full 27.48
_diffrn_reflns_theta_max 27.48
_diffrn_reflns_theta_min 2.39
_exptl_absorpt_coefficient_mu 2.946
_exptl_absorpt_correction_T_max 0.588
_exptl_absorpt_correction_T_min 0.498
_exptl_absorpt_correction_type multi-scan
_exptl_absorpt_process_details 'DENZO and Scalepack (Otwinoski and Minor, 1997)'
_exptl_crystal_colour red
_exptl_crystal_density_diffrn 2.093
_exptl_crystal_density_method 'not measured'
_exptl_crystal_description block
_exptl_crystal_F_000 648
_exptl_crystal_size_max 0.25
_exptl_crystal_size_mid 0.20
_exptl_crystal_size_min 0.18
_refine_diff_density_max 0.721
_refine_diff_density_min -1.286
_refine_diff_density_rms 0.258
_refine_ls_extinction_method none
_refine_ls_goodness_of_fit_ref 1.196
_refine_ls_hydrogen_treatment constr
_refine_ls_matrix_type full
_refine_ls_number_parameters 291
_refine_ls_number_reflns 5015
_refine_ls_number_restraints 0
_refine_ls_restrained_S_all 1.196
_refine_ls_R_factor_all 0.0365
_refine_ls_R_factor_gt 0.0296
_refine_ls_shift/su_max 0.001
_refine_ls_shift/su_mean 0.000
_refine_ls_structure_factor_coef Fsqd
_refine_ls_weighting_details 'calc w=1/[\s^2^(Fo^2^)+(0.0511P)^2^+0.0000P] where P=(Fo^2^+2Fc^2^)/3'
_refine_ls_weighting_scheme calc
_refine_ls_wR_factor_gt 0.0946
_refine_ls_wR_factor_ref 0.0978
_reflns_number_gt 4253
_reflns_number_total 5015
_reflns_threshold_expression >2sigma(I)
_cod_data_source_file b719722e.txt
_cod_data_source_block try1_Compound71
_cod_original_sg_symbol_Hall -p1
_cod_original_sg_symbol_H-M p-1
_cod_database_code 7003796

loop_
_symmetry_equiv_pos_as_xyz
'x, y, z'
'-x, -y, -z'

loop_
_atom_site_label
_atom_site_type_symbol
_atom_site_fract_x
_atom_site_fract_y
_atom_site_fract_z
_atom_site_U_iso_or_equiv
_atom_site_adp_type
_atom_site_occupancy
_atom_site_symmetry_multiplicity
_atom_site_calc_flag
_atom_site_refinement_flags
_atom_site_disorder_assembly
_atom_site_disorder_group
C1 C 0.3204(5) 0.3541(3) 0.8677(3) 0.0233(7) Uani 1 1 d . . .
C2 C 0.2969(5) 0.2421(3) 0.8921(3) 0.0265(8) Uani 1 1 d . . .
H2 H 0.2000 0.2335 0.9393 0.032 Uiso 1 1 calc R . .
C3 C 0.4138(5) 0.1431(3) 0.8480(3) 0.0253(8) Uani 1 1 d . . .
C4 C 0.3525(6) 0.0303(4) 0.8428(4) 0.0398(10) Uani 1 1 d . . .
H4A H 0.3238 0.0178 0.7726 0.060 Uiso 1 1 calc R . .
H4B H 0.2406 0.0352 0.8869 0.060 Uiso 1 1 calc R . .
H4C H 0.4533 -0.0356 0.8654 0.060 Uiso 1 1 calc R . .
C5 C 0.1585(5) 0.4591(3) 0.8792(3) 0.0291(8) Uani 1 1 d . . .
H5A H 0.2005 0.5236 0.9087 0.044 Uiso 1 1 calc R . .
H5B H 0.0613 0.4386 0.9240 0.044 Uiso 1 1 calc R . .
H5C H 0.1073 0.4838 0.8124 0.044 Uiso 1 1 calc R . .
C6 C 0.4949(5) 0.4769(3) 0.7826(3) 0.0230(7) Uani 1 1 d . . .
C7 C 0.5746(5) 0.5567(3) 0.8313(3) 0.0255(7) Uani 1 1 d . . .
C8 C 0.5857(5) 0.6608(3) 0.7851(3) 0.0334(9) Uani 1 1 d . . .
C9 C 0.5186(6) 0.6894(3) 0.6901(4) 0.0394(10) Uani 1 1 d . . .
C10 C 0.4410(6) 0.6130(4) 0.6391(3) 0.0380(10) Uani 1 1 d . . .
C11 C 0.4310(5) 0.5074(3) 0.6863(3) 0.0323(9) Uani 1 1 d . . .
C12 C 0.6778(4) 0.0613(3) 0.7377(3) 0.0232(7) Uani 1 1 d . . .
C13 C 0.8223(5) -0.0309(3) 0.7699(3) 0.0316(9) Uani 1 1 d . . .
C14 C 0.9312(6) -0.1091(4) 0.7016(4) 0.0418(10) Uani 1 1 d . . .
C15 C 0.8964(6) -0.0958(4) 0.6001(3) 0.0405(10) Uani 1 1 d . . .
C16 C 0.7495(6) -0.0057(3) 0.5660(3) 0.0363(9) Uani 1 1 d . . .
C17 C 0.6443(5) 0.0707(3) 0.6348(3) 0.0285(8) Uani 1 1 d . . .
B1 B 0.6513(5) 0.2582(3) 0.8261(3) 0.0207(8) Uani 1 1 d . . .
N1 N 0.4845(4) 0.3665(2) 0.8280(2) 0.0209(6) Uani 1 1 d . . .
N2 N 0.5783(4) 0.1507(2) 0.8047(2) 0.0220(6) Uani 1 1 d . . .
F1 F 0.6448(3) 0.53000(19) 0.92284(17) 0.0350(5) Uani 1 1 d . . .
F2 F 0.6673(4) 0.7347(2) 0.8321(2) 0.0498(7) Uani 1 1 d . . .
F3 F 0.5297(4) 0.7920(2) 0.6454(2) 0.0571(8) Uani 1 1 d . . .
F4 F 0.3796(4) 0.6387(3) 0.5458(2) 0.0592(8) Uani 1 1 d . . .
F5 F 0.3573(4) 0.4316(2) 0.63747(18) 0.0448(6) Uani 1 1 d . . .
F6 F 0.8570(4) -0.0450(2) 0.86852(19) 0.0489(7) Uani 1 1 d . . .
F7 F 1.0692(4) -0.1971(3) 0.7352(2) 0.0700(9) Uani 1 1 d . . .
F8 F 1.0040(4) -0.1692(2) 0.5331(2) 0.0624(8) Uani 1 1 d . . .
F9 F 0.7182(4) 0.0063(2) 0.46602(19) 0.0540(7) Uani 1 1 d . . .
F10 F 0.5085(4) 0.1598(2) 0.60002(19) 0.0433(6) Uani 1 1 d . . .
I1 I 0.87958(3) 0.27983(2) 0.717416(18) 0.02664(9) Uani 1 1 d . . .
I2 I 0.77175(3) 0.231036(19) 0.989046(17) 0.02499(9) Uani 1 1 d . . .

loop_
_atom_site_aniso_label
_atom_site_aniso_U_11
_atom_site_aniso_U_22
_atom_site_aniso_U_33
_atom_site_aniso_U_23
_atom_site_aniso_U_13
_atom_site_aniso_U_12
C1 0.0194(16) 0.0267(18) 0.0245(18) -0.0053(14) -0.0022(14) -0.0061(14)
C2 0.0205(16) 0.0326(19) 0.0277(19) -0.0016(15) 0.0011(15) -0.0091(14)
C3 0.0242(17) 0.0256(18) 0.029(2) 0.0022(15) -0.0032(15) -0.0116(14)
C4 0.035(2) 0.028(2) 0.061(3) -0.0004(19) 0.002(2) -0.0178(17)
C5 0.0195(17) 0.0284(19) 0.037(2) -0.0068(16) -0.0008(16) -0.0010(14)
C6 0.0204(16) 0.0239(17) 0.0246(18) 0.0006(14) 0.0016(14) -0.0055(13)
C7 0.0232(17) 0.0231(17) 0.0298(19) -0.0024(15) 0.0023(15) -0.0052(14)
C8 0.0311(19) 0.0227(18) 0.048(2) -0.0038(17) 0.0032(18) -0.0091(15)
C9 0.038(2) 0.027(2) 0.052(3) 0.0112(19) 0.004(2) -0.0057(17)
C10 0.039(2) 0.039(2) 0.032(2) 0.0097(18) -0.0045(18) -0.0025(18)
C11 0.0316(19) 0.0294(19) 0.036(2) -0.0016(17) -0.0019(17) -0.0067(15)
C12 0.0211(16) 0.0188(16) 0.0304(19) -0.0027(14) -0.0004(14) -0.0058(13)
C13 0.036(2) 0.0240(18) 0.033(2) -0.0026(15) -0.0060(17) -0.0024(15)
C14 0.034(2) 0.033(2) 0.053(3) -0.0079(19) -0.005(2) 0.0041(17)
C15 0.051(3) 0.029(2) 0.041(2) -0.0159(18) 0.012(2) -0.0096(19)
C16 0.054(3) 0.030(2) 0.029(2) -0.0030(16) -0.0006(19) -0.0187(18)
C17 0.037(2) 0.0205(17) 0.0290(19) 0.0004(14) -0.0069(16) -0.0077(15)
B1 0.0199(17) 0.0209(18) 0.0214(19) -0.0006(15) -0.0001(15) -0.0053(14)
N1 0.0201(13) 0.0185(13) 0.0249(15) -0.0019(11) 0.0001(12) -0.0064(11)
N2 0.0201(13) 0.0193(14) 0.0266(16) 0.0002(12) -0.0027(12) -0.0048(11)
F1 0.0418(13) 0.0329(12) 0.0337(13) -0.0019(9) -0.0089(10) -0.0139(10)
F2 0.0622(16) 0.0342(13) 0.0616(18) -0.0035(12) 0.0012(14) -0.0287(12)
F3 0.0691(18) 0.0341(14) 0.0681(19) 0.0230(13) 0.0014(15) -0.0157(12)
F4 0.075(2) 0.0603(18) 0.0399(15) 0.0240(13) -0.0155(14) -0.0133(15)
F5 0.0622(16) 0.0428(14) 0.0334(14) 0.0010(11) -0.0190(12) -0.0180(12)
F6 0.0595(16) 0.0396(13) 0.0367(14) -0.0026(11) -0.0173(12) 0.0113(12)
F7 0.0637(18) 0.0521(17) 0.072(2) -0.0149(15) -0.0138(16) 0.0319(14)
F8 0.0731(19) 0.0496(16) 0.0583(19) -0.0252(14) 0.0235(15) -0.0052(14)
F9 0.088(2) 0.0480(15) 0.0281(13) -0.0091(11) -0.0038(13) -0.0206(14)
F10 0.0577(15) 0.0315(12) 0.0386(14) -0.0003(10) -0.0201(12) -0.0039(11)
I1 0.02283(14) 0.02987(15) 0.02861(16) -0.00439(10) 0.00526(10) -0.00973(10)
I2 0.02260(14) 0.02883(15) 0.02398(15) 0.00125(10) -0.00370(10) -0.00686(10)

loop_
_atom_type_symbol
_atom_type_description
_atom_type_scat_dispersion_real
_atom_type_scat_dispersion_imag
_atom_type_scat_source
C C 0.0033 0.0016 'International Tables Vol C Tables 4.2.6.8 and 6.1.1.4'
H H 0.0000 0.0000 'International Tables Vol C Tables 4.2.6.8 and 6.1.1.4'
B B 0.0013 0.0007 'International Tables Vol C Tables 4.2.6.8 and 6.1.1.4'
N N 0.0061 0.0033 'International Tables Vol C Tables 4.2.6.8 and 6.1.1.4'
F F 0.0171 0.0103 'International Tables Vol C Tables 4.2.6.8 and 6.1.1.4'
I I -0.4742 1.8119 'International Tables Vol C Tables 4.2.6.8 and 6.1.1.4'

loop_
_geom_angle_atom_site_label_1
_geom_angle_atom_site_label_2
_geom_angle_atom_site_label_3
_geom_angle
_geom_angle_site_symmetry_1
_geom_angle_site_symmetry_3
_geom_angle_publ_flag
N1 C1 C2 119.8(3) . . ?
N1 C1 C5 120.2(3) . . ?
C2 C1 C5 119.9(3) . . ?
C3 C2 C1 120.5(4) . . ?
C3 C2 H2 119.7 . . ?
C1 C2 H2 119.7 . . ?
N2 C3 C2 119.3(3) . . ?
N2 C3 C4 119.9(3) . . ?
C2 C3 C4 120.6(3) . . ?
C3 C4 H4A 109.5 . . ?
C3 C4 H4B 109.5 . . ?
H4A C4 H4B 109.5 . . ?
C3 C4 H4C 109.5 . . ?
H4A C4 H4C 109.5 . . ?
H4B C4 H4C 109.5 . . ?
C1 C5 H5A 109.5 . . ?
C1 C5 H5B 109.5 . . ?
H5A C5 H5B 109.5 . . ?
C1 C5 H5C 109.5 . . ?
H5A C5 H5C 109.5 . . ?
H5B C5 H5C 109.5 . . ?
C11 C6 C7 117.2(3) . . ?
C11 C6 N1 120.5(3) . . ?
C7 C6 N1 122.3(3) . . ?
F1 C7 C8 119.2(3) . . ?
F1 C7 C6 119.9(3) . . ?
C8 C7 C6 120.9(3) . . ?
F2 C8 C9 119.5(3) . . ?
F2 C8 C7 120.0(4) . . ?
C9 C8 C7 120.5(4) . . ?
F3 C9 C8 120.1(4) . . ?
F3 C9 C10 119.5(4) . . ?
C8 C9 C10 120.4(4) . . ?
F4 C10 C9 120.8(4) . . ?
F4 C10 C11 120.4(4) . . ?
C9 C10 C11 118.7(4) . . ?
F5 C11 C6 118.3(3) . . ?
F5 C11 C10 119.5(3) . . ?
C6 C11 C10 122.2(4) . . ?
C17 C12 C13 117.5(3) . . ?
C17 C12 N2 120.0(3) . . ?
C13 C12 N2 122.2(3) . . ?
F6 C13 C14 119.1(3) . . ?
F6 C13 C12 119.6(3) . . ?
C14 C13 C12 121.3(4) . . ?
F7 C14 C15 120.6(4) . . ?
F7 C14 C13 119.8(4) . . ?
C15 C14 C13 119.7(4) . . ?
F8 C15 C14 120.1(4) . . ?
F8 C15 C16 119.6(4) . . ?
C14 C15 C16 120.2(4) . . ?
F9 C16 C17 121.5(3) . . ?
F9 C16 C15 119.4(4) . . ?
C17 C16 C15 119.1(4) . . ?
F10 C17 C16 118.2(3) . . ?
F10 C17 C12 119.5(3) . . ?
C16 C17 C12 122.2(3) . . ?
N2 B1 N1 108.1(3) . . ?
N2 B1 I1 113.0(2) . . ?
N1 B1 I1 112.6(2) . . ?
N2 B1 I2 107.0(2) . . ?
N1 B1 I2 107.9(2) . . ?
I1 B1 I2 108.04(15) . . ?
C1 N1 C6 119.1(3) . . ?
C1 N1 B1 118.3(3) . . ?
C6 N1 B1 122.4(3) . . ?
C3 N2 C12 120.0(3) . . ?
C3 N2 B1 118.5(3) . . ?
C12 N2 B1 121.4(3) . . ?

loop_
_geom_bond_atom_site_label_1
_geom_bond_atom_site_label_2
_geom_bond_distance
_geom_bond_site_symmetry_2
_geom_bond_publ_flag
C1 N1 1.337(5) . ?
C1 C2 1.391(5) . ?
C1 C5 1.494(5) . ?
C2 C3 1.388(5) . ?
C2 H2 0.9500 . ?
C3 N2 1.340(5) . ?
C3 C4 1.501(5) . ?
C4 H4A 0.9800 . ?
C4 H4B 0.9800 . ?
C4 H4C 0.9800 . ?
C5 H5A 0.9800 . ?
C5 H5B 0.9800 . ?
C5 H5C 0.9800 . ?
C6 C11 1.380(5) . ?
C6 C7 1.401(5) . ?
C6 N1 1.428(4) . ?
C7 F1 1.331(4) . ?
C7 C8 1.368(5) . ?
C8 F2 1.345(5) . ?
C8 C9 1.368(6) . ?
C9 F3 1.343(5) . ?
C9 C10 1.378(6) . ?
C10 F4 1.329(5) . ?
C10 C11 1.386(6) . ?
C11 F5 1.339(5) . ?
C12 C17 1.385(5) . ?
C12 C13 1.388(5) . ?
C12 N2 1.424(4) . ?
C13 F6 1.333(4) . ?
C13 C14 1.383(6) . ?
C14 F7 1.339(4) . ?
C14 C15 1.369(6) . ?
C15 F8 1.340(5) . ?
C15 C16 1.392(6) . ?
C16 F9 1.345(5) . ?
C16 C17 1.365(6) . ?
C17 F10 1.342(4) . ?
B1 N2 1.523(5) . ?
B1 N1 1.533(4) . ?
B1 I1 2.222(4) . ?
B1 I2 2.342(4) . ?

loop_
_geom_torsion_atom_site_label_1
_geom_torsion_atom_site_label_2
_geom_torsion_atom_site_label_3
_geom_torsion_atom_site_label_4
_geom_torsion
_geom_torsion_site_symmetry_1
_geom_torsion_site_symmetry_2
_geom_torsion_site_symmetry_3
_geom_torsion_site_symmetry_4
_geom_torsion_publ_flag
N1 C1 C2 C3 -20.6(5) . . . . ?
C5 C1 C2 C3 155.2(3) . . . . ?
C1 C2 C3 N2 18.3(5) . . . . ?
C1 C2 C3 C4 -157.8(4) . . . . ?
C11 C6 C7 F1 -177.5(3) . . . . ?
N1 C6 C7 F1 0.4(5) . . . . ?
C11 C6 C7 C8 0.8(5) . . . . ?
N1 C6 C7 C8 178.7(3) . . . . ?
F1 C7 C8 F2 0.1(5) . . . . ?
C6 C7 C8 F2 -178.2(3) . . . . ?
F1 C7 C8 C9 178.5(3) . . . . ?
C6 C7 C8 C9 0.2(6) . . . . ?
F2 C8 C9 F3 -1.8(6) . . . . ?
C7 C8 C9 F3 179.8(4) . . . . ?
F2 C8 C9 C10 177.5(4) . . . . ?
C7 C8 C9 C10 -0.9(6) . . . . ?
F3 C9 C10 F4 1.0(6) . . . . ?
C8 C9 C10 F4 -178.3(4) . . . . ?
F3 C9 C10 C11 179.9(4) . . . . ?
C8 C9 C10 C11 0.6(6) . . . . ?
C7 C6 C11 F5 178.9(3) . . . . ?
N1 C6 C11 F5 0.9(5) . . . . ?
C7 C6 C11 C10 -1.1(6) . . . . ?
N1 C6 C11 C10 -179.1(4) . . . . ?
F4 C10 C11 F5 -0.6(6) . . . . ?
C9 C10 C11 F5 -179.5(4) . . . . ?
F4 C10 C11 C6 179.4(4) . . . . ?
C9 C10 C11 C6 0.5(6) . . . . ?
C17 C12 C13 F6 -178.5(3) . . . . ?
N2 C12 C13 F6 7.7(6) . . . . ?
C17 C12 C13 C14 1.2(6) . . . . ?
N2 C12 C13 C14 -172.5(4) . . . . ?
F6 C13 C14 F7 -0.1(6) . . . . ?
C12 C13 C14 F7 -179.9(4) . . . . ?
F6 C13 C14 C15 179.7(4) . . . . ?
C12 C13 C14 C15 -0.1(7) . . . . ?
F7 C14 C15 F8 -1.9(7) . . . . ?
C13 C14 C15 F8 178.3(4) . . . . ?
F7 C14 C15 C16 178.4(4) . . . . ?
C13 C14 C15 C16 -1.4(7) . . . . ?
F8 C15 C16 F9 -0.1(6) . . . . ?
C14 C15 C16 F9 179.6(4) . . . . ?
F8 C15 C16 C17 -178.1(4) . . . . ?
C14 C15 C16 C17 1.7(7) . . . . ?
F9 C16 C17 F10 -0.6(6) . . . . ?
C15 C16 C17 F10 177.2(4) . . . . ?
F9 C16 C17 C12 -178.3(3) . . . . ?
C15 C16 C17 C12 -0.4(6) . . . . ?
C13 C12 C17 F10 -178.6(3) . . . . ?
N2 C12 C17 F10 -4.7(5) . . . . ?
C13 C12 C17 C16 -1.0(6) . . . . ?
N2 C12 C17 C16 172.9(3) . . . . ?
C2 C1 N1 C6 166.2(3) . . . . ?
C5 C1 N1 C6 -9.6(5) . . . . ?
C2 C1 N1 B1 -9.4(5) . . . . ?
C5 C1 N1 B1 174.8(3) . . . . ?
C11 C6 N1 C1 -78.2(4) . . . . ?
C7 C6 N1 C1 103.9(4) . . . . ?
C11 C6 N1 B1 97.2(4) . . . . ?
C7 C6 N1 B1 -80.7(4) . . . . ?
N2 B1 N1 C1 36.7(4) . . . . ?
I1 B1 N1 C1 162.1(2) . . . . ?
I2 B1 N1 C1 -78.7(3) . . . . ?
N2 B1 N1 C6 -138.7(3) . . . . ?
I1 B1 N1 C6 -13.3(4) . . . . ?
I2 B1 N1 C6 105.8(3) . . . . ?
C2 C3 N2 C12 -164.2(3) . . . . ?
C4 C3 N2 C12 12.0(5) . . . . ?
C2 C3 N2 B1 13.8(5) . . . . ?
C4 C3 N2 B1 -170.0(3) . . . . ?
C17 C12 N2 C3 89.2(4) . . . . ?
C13 C12 N2 C3 -97.2(4) . . . . ?
C17 C12 N2 B1 -88.7(4) . . . . ?
C13 C12 N2 B1 84.9(4) . . . . ?
N1 B1 N2 C3 -39.0(4) . . . . ?
I1 B1 N2 C3 -164.2(2) . . . . ?
I2 B1 N2 C3 77.0(3) . . . . ?
N1 B1 N2 C12 138.9(3) . . . . ?
I1 B1 N2 C12 13.7(4) . . . . ?
I2 B1 N2 C12 -105.1(3) . . . . ?

loop_
_cod_related_entry_id
_cod_related_entry_database
_cod_related_entry_code
1 ChemSpider 21118162
